data_7210217
loop_
_publ_author_name
'Delori, Amit'
'Suresh, Eringathodi'
'Pedireddi, V. R.'

_publ_section_title
;
 Influence of molecular shape on the design and synthesis of
 supramolecular assemblies
;
_journal_issue 24
_journal_name_full CrystEngComm
_journal_page_first 4811
_journal_paper_doi 10.1039/c3ce40501j
_journal_volume 15
_journal_year 2013
_chemical_formula_moiety 'C9 H9 N5, C7 H6 O2'
_chemical_formula_sum 'C16 H15 N5 O2'
_chemical_formula_weight 309.33
_chemical_name_systematic '2,4-Diamino-6-phenyl-1,3,5-triazine+benzoic acid'
_space_group_IT_number 7
_symmetry_cell_setting monoclinic
_symmetry_space_group_name_Hall 'P -2yc'
_symmetry_space_group_name_H-M 'P 1 c 1'
_atom_sites_solution_hydrogens geom
_atom_sites_solution_primary direct
_atom_sites_solution_secondary difmap
_audit_creation_method SHELXL-97
_cell_angle_alpha 90.00
_cell_angle_beta 116.60(2)
_cell_angle_gamma 90.00
_cell_formula_units_Z 2
_cell_length_a 9.821(3)
_cell_length_b 7.135(2)
_cell_length_c 12.126(2)
_cell_measurement_temperature 298(2)
_cell_volume 759.8(4)
_computing_cell_refinement SMART
_computing_data_collection SMART
_computing_data_reduction SAINTPLUS
_computing_structure_refinement 'SHELXTL (Sheldrick, 1997)'
_computing_structure_solution 'SHELXTL (Sheldrick, 1990)'
_diffrn_ambient_temperature 298(2)
_diffrn_measured_fraction_theta_full 0.998
_diffrn_measured_fraction_theta_max 0.998
_diffrn_measurement_device_type 'Bruker, APEX CCD area detector'
_diffrn_measurement_method SMART
_diffrn_radiation_monochromator graphite
_diffrn_radiation_source 'fine-focus sealed tube'
_diffrn_radiation_type MoK\a
_diffrn_radiation_wavelength 0.71073
_diffrn_reflns_av_R_equivalents 0.0407
_diffrn_reflns_av_sigmaI/netI 0.0350
_diffrn_reflns_limit_h_max 11
_diffrn_reflns_limit_h_min -11
_diffrn_reflns_limit_k_max 8
_diffrn_reflns_limit_k_min -8
_diffrn_reflns_limit_l_max 14
_diffrn_reflns_limit_l_min -14
_diffrn_reflns_number 7108
_diffrn_reflns_theta_full 25.29
_diffrn_reflns_theta_max 25.29
_diffrn_reflns_theta_min 2.32
_exptl_absorpt_coefficient_mu 0.094
_exptl_absorpt_correction_type none
_exptl_crystal_colour Colorless
_exptl_crystal_density_diffrn 1.352
_exptl_crystal_density_method 'not measured'
_exptl_crystal_description Blocks
_exptl_crystal_F_000 324
_exptl_crystal_size_max 0.33
_exptl_crystal_size_mid 0.31
_exptl_crystal_size_min 0.27
_refine_diff_density_max 0.483
_refine_diff_density_min -0.330
_refine_diff_density_rms 0.079
_refine_ls_abs_structure_details 'Flack H D (1983), Acta Cryst. A39, 876-881'
_refine_ls_abs_structure_Flack -1(3)
_refine_ls_extinction_method none
_refine_ls_goodness_of_fit_ref 1.576
_refine_ls_hydrogen_treatment constr
_refine_ls_matrix_type full
_refine_ls_number_parameters 210
_refine_ls_number_reflns 2748
_refine_ls_number_restraints 2
_refine_ls_restrained_S_all 1.576
_refine_ls_R_factor_all 0.0931
_refine_ls_R_factor_gt 0.0869
_refine_ls_shift/su_max 0.000
_refine_ls_shift/su_mean 0.000
_refine_ls_structure_factor_coef Fsqd
_refine_ls_weighting_details 'calc w=1/[\s^2^(Fo^2^)+(0.1000P)^2^+0.0000P] where P=(Fo^2^+2Fc^2^)/3'
_refine_ls_weighting_scheme calc
_refine_ls_wR_factor_gt 0.2169
_refine_ls_wR_factor_ref 0.2213
_reflns_number_gt 2498
_reflns_number_total 2748
_reflns_threshold_expression >2sigma(I)
_cod_data_source_file c3ce40501j.txt
_cod_data_source_block datam6
_cod_depositor_comments
;
The following automatic conversions were performed:

'_symmetry_cell_setting' value 'Monoclinic' changed to 'monoclinic'
according to /home/saulius/struct/CIF-dictionaries/cif_core.dic
dictionary named 'cif_core.dic' version 2.4.2 from
2011-04-26.

'_exptl_absorpt_correction_type' value 'None' changed to
'none' according to
/home/saulius/struct/CIF-dictionaries/cif_core.dic dictionary named
'cif_core.dic' version 2.4.2 from 2011-04-26.

Automatic conversion script
Id: cif_fix_values 1891 2012-01-12 08:04:46Z andrius 
;
_cod_original_cell_volume 759.8(3)
_cod_original_sg_symbol_H-M 'P c'
_cod_database_code 7210217

loop_
_symmetry_equiv_pos_as_xyz
'x, y, z'
'x, -y, z+1/2'

loop_
_atom_site_label
_atom_site_type_symbol
_atom_site_fract_x
_atom_site_fract_y
_atom_site_fract_z
_atom_site_U_iso_or_equiv
_atom_site_adp_type
_atom_site_occupancy
_atom_site_symmetry_multiplicity
_atom_site_calc_flag
_atom_site_refinement_flags
C1 C 0.1834(5) -1.1257(6) -0.4103(4) 0.0503(11) Uani 1 1 d .
C2 C 0.2673(4) -1.3012(6) -0.4062(4) 0.0465(9) Uani 1 1 d .
C3 C 0.3318(7) -1.3321(9) -0.4854(5) 0.0815(17) Uani 1 1 d .
H3A H 0.3215 -1.2434 -0.5449 0.098 Uiso 1 1 calc R
C4 C 0.4117(11) -1.4955(13) -0.4753(6) 0.117(3) Uani 1 1 d .
H4A H 0.4505 -1.5190 -0.5313 0.141 Uiso 1 1 calc R
C5 C 0.4344(9) -1.6209(11) -0.3867(6) 0.105(3) Uani 1 1 d .
H5A H 0.4920 -1.7274 -0.3804 0.126 Uiso 1 1 calc R
C6 C 0.3742(7) -1.5958(8) -0.3041(5) 0.0799(18) Uani 1 1 d .
H6A H 0.3884 -1.6854 -0.2442 0.096 Uiso 1 1 calc R
C7 C 0.2913(6) -1.4320(6) -0.3131(5) 0.0590(12) Uani 1 1 d .
H7A H 0.2522 -1.4100 -0.2572 0.071 Uiso 1 1 calc R
C8 C 0.9576(5) -0.3516(5) 0.0652(3) 0.0450(10) Uani 1 1 d .
C9 C 0.9611(5) -0.3809(5) -0.1211(4) 0.0408(8) Uani 1 1 d .
C10 C 0.8488(4) -0.6071(5) -0.0597(4) 0.0377(9) Uani 1 1 d .
C11 C 0.7618(4) -0.7851(6) -0.0813(3) 0.0432(9) Uani 1 1 d .
C12 C 0.6947(7) -0.8282(9) -0.0064(5) 0.0714(15) Uani 1 1 d .
H12A H 0.7059 -0.7478 0.0575 0.086 Uiso 1 1 calc R
C13 C 0.6112(10) -0.9897(11) -0.0259(6) 0.108(3) Uani 1 1 d .
H13A H 0.5637 -1.0173 0.0234 0.129 Uiso 1 1 calc R
C14 C 0.5978(7) -1.1120(9) -0.1192(6) 0.084(2) Uani 1 1 d .
H14A H 0.5435 -1.2232 -0.1315 0.101 Uiso 1 1 calc R
C15 C 0.6640(7) -1.0680(8) -0.1916(5) 0.0726(15) Uani 1 1 d .
H15A H 0.6540 -1.1489 -0.2550 0.087 Uiso 1 1 calc R
C16 C 0.7457(5) -0.9064(6) -0.1737(4) 0.0525(11) Uani 1 1 d .
H16A H 0.7908 -0.8786 -0.2248 0.063 Uiso 1 1 calc R
N1 N 0.9955(5) -0.2586(6) 0.1698(4) 0.0653(11) Uani 1 1 d .
H1A H 0.9721 -0.3032 0.2250 0.078 Uiso 1 1 calc R
H1B H 1.0433 -0.1537 0.1823 0.078 Uiso 1 1 calc R
N2 N 0.9989(5) -0.3083(5) -0.2054(4) 0.0632(11) Uani 1 1 d .
H2A H 0.9765 -0.3675 -0.2731 0.076 Uiso 1 1 calc R
H2B H 1.0455 -0.2025 -0.1918 0.076 Uiso 1 1 calc R
N3 N 0.8833(4) -0.5147(4) 0.0450(3) 0.0424(8) Uani 1 1 d .
N4 N 1.0018(4) -0.2780(5) -0.0150(3) 0.0523(9) Uani 1 1 d .
N5 N 0.8869(4) -0.5500(5) -0.1478(3) 0.0448(8) Uani 1 1 d .
O1 O 0.1533(5) -1.0259(4) -0.5064(4) 0.0740(11) Uani 1 1 d .
H1W H 0.1100 -0.9295 -0.5029 0.056(14) Uiso 1 1 calc R
O2 O 0.1493(4) -1.0855(5) -0.3277(3) 0.0678(10) Uani 1 1 d .

loop_
_atom_site_aniso_label
_atom_site_aniso_U_11
_atom_site_aniso_U_22
_atom_site_aniso_U_33
_atom_site_aniso_U_23
_atom_site_aniso_U_13
_atom_site_aniso_U_12
C1 0.065(3) 0.036(2) 0.057(3) -0.008(2) 0.032(2) -0.0108(19)
C2 0.042(2) 0.048(2) 0.047(2) -0.0159(18) 0.0179(17) -0.0072(17)
C3 0.116(4) 0.079(4) 0.062(3) -0.005(3) 0.051(3) 0.032(3)
C4 0.152(7) 0.137(6) 0.061(4) 0.004(4) 0.046(4) 0.094(6)
C5 0.135(6) 0.092(5) 0.063(4) -0.003(3) 0.024(4) 0.074(4)
C6 0.094(4) 0.058(3) 0.064(3) 0.006(3) 0.014(3) 0.021(3)
C7 0.065(3) 0.051(3) 0.056(3) -0.003(2) 0.022(2) -0.008(2)
C8 0.067(3) 0.038(2) 0.042(2) -0.0026(18) 0.035(2) 0.0006(18)
C9 0.059(2) 0.0307(18) 0.0419(19) 0.0029(16) 0.0307(17) 0.0046(16)
C10 0.0360(19) 0.0373(19) 0.045(2) 0.0128(17) 0.0229(16) 0.0058(16)
C11 0.050(2) 0.043(2) 0.0348(19) 0.0075(16) 0.0171(17) -0.0024(18)
C12 0.090(3) 0.086(4) 0.051(2) -0.016(3) 0.043(3) -0.048(3)
C13 0.141(6) 0.122(5) 0.073(4) -0.003(4) 0.060(5) -0.075(5)
C14 0.096(4) 0.082(4) 0.059(3) 0.002(3) 0.020(3) -0.050(4)
C15 0.074(4) 0.057(3) 0.069(3) -0.012(2) 0.016(3) -0.012(2)
C16 0.063(3) 0.047(2) 0.052(3) -0.0022(19) 0.030(2) 0.0007(19)
N1 0.107(3) 0.047(2) 0.063(2) 0.0075(17) 0.057(2) -0.0033(19)
N2 0.102(3) 0.046(2) 0.070(2) 0.0080(18) 0.064(2) -0.005(2)
N3 0.065(2) 0.0310(15) 0.0408(17) 0.0044(13) 0.0324(16) -0.0018(14)
N4 0.071(2) 0.043(2) 0.056(2) 0.0155(17) 0.0400(19) 0.0035(16)
N5 0.058(2) 0.051(2) 0.0357(16) 0.0060(15) 0.0298(16) 0.0010(16)
O1 0.116(3) 0.0397(17) 0.090(3) 0.0063(18) 0.067(2) 0.0183(19)
O2 0.104(3) 0.0550(19) 0.074(2) 0.0024(17) 0.066(2) 0.0090(18)

loop_
_atom_type_symbol
_atom_type_description
_atom_type_scat_dispersion_real
_atom_type_scat_dispersion_imag
_atom_type_scat_source
C C 0.0033 0.0016 'International Tables Vol C Tables 4.2.6.8 and 6.1.1.4'
H H 0.0000 0.0000 'International Tables Vol C Tables 4.2.6.8 and 6.1.1.4'
N N 0.0061 0.0033 'International Tables Vol C Tables 4.2.6.8 and 6.1.1.4'
O O 0.0106 0.0060 'International Tables Vol C Tables 4.2.6.8 and 6.1.1.4'

loop_
_geom_angle_atom_site_label_1
_geom_angle_atom_site_label_2
_geom_angle_atom_site_label_3
_geom_angle
O2 C1 O1 125.3(4)
O2 C1 C2 121.4(4)
O1 C1 C2 113.3(4)
C3 C2 C7 119.2(5)
C3 C2 C1 122.0(5)
C7 C2 C1 118.6(4)
C4 C3 C2 119.5(7)
C4 C3 H3A 120.3
C2 C3 H3A 120.3
C5 C4 C3 121.3(7)
C5 C4 H4A 119.4
C3 C4 H4A 119.4
C4 C5 C6 121.6(5)
C4 C5 H5A 119.2
C6 C5 H5A 119.2
C5 C6 C7 118.2(6)
C5 C6 H6A 120.9
C7 C6 H6A 120.9
C6 C7 C2 120.1(5)
C6 C7 H7A 119.9
C2 C7 H7A 119.9
N1 C8 N3 120.4(3)
N1 C8 N4 117.0(3)
N3 C8 N4 122.5(3)
N2 C9 N5 117.4(4)
N2 C9 N4 116.4(4)
N5 C9 N4 126.2(3)
N3 C10 N5 124.4(3)
N3 C10 C11 118.1(3)
N5 C10 C11 117.5(3)
C16 C11 C12 119.1(4)
C16 C11 C10 122.1(4)
C12 C11 C10 118.8(4)
C13 C12 C11 120.0(5)
C13 C12 H12A 120.0
C11 C12 H12A 120.0
C12 C13 C14 120.0(6)
C12 C13 H13A 120.0
C14 C13 H13A 120.0
C15 C14 C13 119.3(5)
C15 C14 H14A 120.4
C13 C14 H14A 120.4
C14 C15 C16 121.0(5)
C14 C15 H15A 119.5
C16 C15 H15A 119.5
C15 C16 C11 120.6(5)
C15 C16 H16A 119.7
C11 C16 H16A 119.7
C8 N1 H1A 120.0
C8 N1 H1B 120.0
H1A N1 H1B 120.0
C9 N2 H2A 120.0
C9 N2 H2B 120.0
H2A N2 H2B 120.0
C10 N3 C8 119.4(3)
C8 N4 C9 114.7(3)
C10 N5 C9 112.8(3)
C1 O1 H1W 109.5

loop_
_geom_bond_atom_site_label_1
_geom_bond_atom_site_label_2
_geom_bond_distance
C1 O2 1.223(5)
C1 O1 1.282(6)
C1 C2 1.488(6)
C2 C3 1.384(7)
C2 C7 1.401(7)
C3 C4 1.380(8)
C3 H3A 0.9300
C4 C5 1.339(12)
C4 H4A 0.9300
C5 C6 1.383(10)
C5 H5A 0.9300
C6 C7 1.400(8)
C6 H6A 0.9300
C7 H7A 0.9300
C8 N1 1.328(6)
C8 N3 1.337(5)
C8 N4 1.337(5)
C9 N2 1.337(5)
C9 N5 1.371(5)
C9 N4 1.376(5)
C10 N3 1.333(5)
C10 N5 1.344(5)
C10 C11 1.487(5)
C11 C16 1.368(6)
C11 C12 1.375(6)
C12 C13 1.372(8)
C12 H12A 0.9300
C13 C14 1.388(11)
C13 H13A 0.9300
C14 C15 1.342(9)
C14 H14A 0.9300
C15 C16 1.366(7)
C15 H15A 0.9300
C16 H16A 0.9300
N1 H1A 0.8600
N1 H1B 0.8600
N2 H2A 0.8600
N2 H2B 0.8600
O1 H1W 0.8200
